data_1557153
loop_
_publ_author_name
'Hammer, Kristin'
'Benneche, Tore'
'Hope, Hakon'
'Undheim, Kjell'

_publ_section_title
;
 Stereoselective Synthesis of Thiophenedimethyl- and Benzenedimethyl-
 alpha,alpha'-Bridged Bis(glycines)
;
_journal_name_full 'Acta Chemica Scandinavica'
_journal_page_first 392
_journal_page_last 402
_journal_paper_doi 10.3891/acta.chem.scand.51-0392
_journal_volume 51
_journal_year 1997
_chemical_formula_sum 'C25 H38 N4 O4 S'
_chemical_formula_weight 490.65
_space_group_IT_number 5
_space_group_name_Hall 'C 2y'
_space_group_name_H-M_alt 'C 1 2 1'
_symmetry_cell_setting monoclinic
_symmetry_Int_Tables_number 5
_symmetry_space_group_name_Hall 'C 2y'
_symmetry_space_group_name_H-M 'C 1 2 1'
_cell_angle_alpha 90.
_cell_angle_beta 104.27
_cell_angle_gamma 90.
_cell_formula_units_Z 2
_cell_length_a 21.300(6)
_cell_length_b 9.674(3)
_cell_length_c 6.986(2)
_cell_volume 1395.1(7)
_diffrn_ambient_temperature 120
_diffrn_radiation_probe x-ray
_diffrn_radiation_type CuK\a
_diffrn_radiation_wavelength 1.54178
_exptl_absorpt_coefficient_mu 1.312
_exptl_crystal_density_diffrn 1.168
_refine_ls_goodness_of_fit_ref 0.760
_refine_ls_number_parameters 159
_refine_ls_number_reflns 1157
_refine_ls_R_factor_all 0.0465
_refine_ls_R_factor_gt 0.0431
_refine_ls_wR_factor_gt 0.1112
_refine_ls_wR_factor_ref 0.1232
_cod_data_source_file Acta-Chem-Scand-1997-51-392.cif
_cod_data_source_block 1
_cod_original_sg_symbol_H-M 'C 2'
_cod_database_code 1557153

loop_
_space_group_symop_id
_space_group_symop_operation_xyz
1 x,y,z
2 -x,y,-z
3 1/2+x,1/2+y,z
4 1/2-x,1/2+y,-z

loop_
_atom_site_label
_atom_site_type_symbol
_atom_site_thermal_displace_type
_atom_site_fract_x
_atom_site_fract_y
_atom_site_fract_z
_atom_site_occupancy
_atom_site_U_iso_or_equiv
_atom_site_calc_flag
_atom_site_refinement_flags
_atom_site_disorder_assembly
_atom_site_disorder_group
S1 S Uiso 0.0184(2) -0.0394(3) -0.6532(5) 0.500 0.0350(10) . . . .
O20 O Uiso -0.1812(2) 0.0044(4) -0.1831(4) 1.000 0.0280(10) . . . .
O22 O Uiso -0.1076(2) 0.4212(4) -0.5846(4) 1.000 0.0250(10) . . . .
N11 N Uiso -0.1723(2) 0.2316(5) -0.5934(5) 1.000 0.0210(10) . . . .
N14 N Uiso -0.1123(2) 0.1844(5) -0.1804(5) 1.000 0.0250(10) . . . .
C2 C Uiso 0.0081(2) 0.1283(5) -0.5896(6) 1.000 0.0270(10) . . . .
C4 C Uiso -0.0088(11) -0.0095(6) -0.323(2) 0.500 0.0350 . . . .
C5 C Uiso 0.0000(6) -0.1126(8) -0.4501(12) 0.500 0.035(3) . . . .
C6 C Uiso -0.0161(2) 0.2536(6) -0.2913(6) 1.000 0.0270(10) . . . .
C7 C Uiso 0.0001(7) -0.2671(9) -0.4235(17) 0.500 0.069(4) . . . .
C12 C Uiso -0.1910(2) 0.1120(6) -0.4915(6) 1.000 0.0210(10) . . . .
C13 C Uiso -0.1572(2) 0.1085(5) -0.2751(6) 1.000 0.0220(10) . . . .
C15 C Uiso -0.0864(2) 0.2883(6) -0.2920(6) 1.000 0.0250(10) . . . .
C16 C Uiso -0.1266(2) 0.3071(5) -0.4997(6) 1.000 0.0200(10) . . . .
C17 C Uiso -0.2647(2) 0.1039(6) -0.5277(6) 1.000 0.0250(10) . . . .
C18 C Uiso -0.2907(3) 0.2253(6) -0.4321(8) 1.000 0.0370(10) . . . .
C19 C Uiso -0.2969(2) 0.0970(7) -0.7481(7) 1.000 0.0410(10) . . . .
C21 C Uiso -0.1517(3) -0.0127(7) 0.0246(6) 1.000 0.041(2) . . . .
C23 C Uiso -0.1394(2) 0.4419(6) -0.7904(6) 1.000 0.0280(10) . . . .
H6A H Uiso 0.0019(2) 0.3312(6) -0.3450(6) 1.000 0.0350 . . . .
H6B H Uiso 0.0086(2) 0.2408(6) -0.1576(6) 1.000 0.0350 . . . .
H12A H Uiso -0.1771(2) 0.0316(6) -0.5500(6) 1.000 0.0300 . . . .
H15A H Uiso -0.0865(2) 0.3749(6) -0.2248(6) 1.000 0.0350 . . . .
H17A H Uiso -0.2753(2) 0.0204(6) -0.4682(6) 1.000 0.0350 . . . .
H18A H Uiso -0.2704(3) 0.2275(6) -0.2932(8) 1.000 0.0500 . . . .
H18B H Uiso -0.2812(3) 0.3093(6) -0.4924(8) 1.000 0.0800 . . . .
H18C H Uiso -0.3367(3) 0.2163(6) -0.4514(8) 1.000 0.0800 . . . .
H19A H Uiso -0.2805(2) 0.0196(7) -0.8066(7) 1.000 0.0500 . . . .
H19B H Uiso -0.3429(2) 0.0879(7) -0.7679(7) 1.000 0.0500 . . . .
H19C H Uiso -0.2874(2) 0.1809(7) -0.8088(7) 1.000 0.0500 . . . .
H21A H Uiso -0.1720(3) -0.0884(7) 0.0752(6) 1.000 0.0500 . . . .
H21B H Uiso -0.1063(3) -0.0313(7) 0.0441(6) 1.000 0.0500 . . . .
H21C H Uiso -0.1574(3) 0.0706(7) 0.0930(6) 1.000 0.0500 . . . .
H23A H Uiso -0.1229(2) 0.5240(6) -0.8378(6) 1.000 0.0400 . . . .
H23B H Uiso -0.1314(2) 0.3637(6) -0.8656(6) 1.000 0.0400 . . . .
H23C H Uiso -0.1852(2) 0.4514(6) -0.8047(6) 1.000 0.0400 . . . .

loop_
_atom_type_symbol
_atom_type_description
_atom_type_scat_dispersion_real
_atom_type_scat_dispersion_imag
_atom_type_scat_source
C C 0.0181 0.0091 ' International Tables Vol C Tables 4.2.6.8 and 6.1.1.4'
H H 0.0000 0.0000 ' International Tables Vol C Tables 4.2.6.8 and 6.1.1.4'
N N 0.0311 0.0180 ' International Tables Vol C Tables 4.2.6.8 and 6.1.1.4'
O O 0.0492 0.0322 ' International Tables Vol C Tables 4.2.6.8 and 6.1.1.4'
S S 0.3331 0.5567 ' International Tables Vol C Tables 4.2.6.8 and 6.1.1.4'

loop_
_geom_angle_atom_site_label_1
_geom_angle_atom_site_label_2
_geom_angle_atom_site_label_3
_geom_angle
_geom_angle_site_symmetry_1
_geom_angle_site_symmetry_2
_geom_angle_site_symmetry_3
_geom_angle_publ_flag
C2 S1 C5 96.1(4) . . . yes
C13 O20 C21 116.1(4) . . . yes
C16 O22 C23 115.4(4) . . . yes
C12 N11 C16 118.2(4) . . . yes
C13 N14 C15 117.4(4) . . . yes
S1 C2 C2 108.2(4) . . 2_554 yes
S1 C2 C4 10.1(6) . . 2_554 yes
S1 C2 C6 125.6(3) . . 2_554 yes
C2 C2 C4 114.1(7) 2_554 . 2_554 no
C2 C2 C6 126.2(4) 2_554 . 2_554 no
C4 C2 C6 119.2(6) 2_554 . 2_554 no
C2 C4 C5 111.9(11) 2_554 . . no
S1 C5 C4 109.2(7) . . . yes
S1 C5 C7 121.2(7) . . . yes
C4 C5 C7 129.4(9) . . . no
C2 C6 C15 114.7(4) 2_554 . . no
N11 C12 C13 112.7(4) . . . yes
N11 C12 C17 110.6(4) . . . yes
C13 C12 C17 112.5(3) . . . no
O20 C13 N14 120.6(4) . . . yes
O20 C13 C12 110.4(4) . . . yes
N14 C13 C12 129.0(4) . . . yes
N14 C15 C6 110.2(4) . . . yes
N14 C15 C16 113.5(4) . . . yes
C6 C15 C16 110.7(3) . . . no
O22 C16 N11 121.1(4) . . . yes
O22 C16 C15 111.0(4) . . . yes
N11 C16 C15 127.8(4) . . . yes
C12 C17 C18 111.0(4) . . . no
C12 C17 C19 110.9(3) . . . no
C18 C17 C19 110.8(4) . . . no
C15 C6 H6A 108.1(5) . . . no
C15 C6 H6B 109.4(5) . . . no
H6A C6 H6B 107.8(6) . . . no
C2 C6 H6A 107.7(5) 2_554 . . no
C2 C6 H6B 108.9(6) 2_554 . . no
N11 C12 H12A 106.5(5) . . . no
C13 C12 H12A 106.8(5) . . . no
C17 C12 H12A 107.5(5) . . . no
N14 C15 H15A 107.0(5) . . . no
C6 C15 H15A 108.0(5) . . . no
C16 C15 H15A 107.3(5) . . . no
C12 C17 H17A 108.2(5) . . . no
C18 C17 H17A 108.0(5) . . . no
C19 C17 H17A 107.8(5) . . . no
C17 C18 H18A 109.8(6) . . . no
C17 C18 H18B 108.8(6) . . . no
C17 C18 H18C 109.8(6) . . . no
H18A C18 H18B 109.5(8) . . . no
H18A C18 H18C 109.5(8) . . . no
H18B C18 H18C 109.5(8) . . . no
C17 C19 H19A 110.1(6) . . . no
C17 C19 H19B 109.8(5) . . . no
C17 C19 H19C 108.5(6) . . . no
H19A C19 H19B 109.5(7) . . . no
H19A C19 H19C 109.5(6) . . . no
H19B C19 H19C 109.4(7) . . . no
O20 C21 H21A 109.5(6) . . . no
O20 C21 H21B 109.8(5) . . . no
O20 C21 H21C 109.1(6) . . . no
H21A C21 H21B 109.5(8) . . . no
H21A C21 H21C 109.5(7) . . . no
H21B C21 H21C 109.5(8) . . . no
O22 C23 H23A 109.7(5) . . . no
O22 C23 H23B 109.4(5) . . . no
O22 C23 H23C 109.4(5) . . . no
H23A C23 H23B 109.5(6) . . . no
H23A C23 H23C 109.5(7) . . . no
H23B C23 H23C 109.4(6) . . . no

loop_
_geom_bond_atom_site_label_1
_geom_bond_atom_site_label_2
_geom_bond_distance
_geom_bond_site_symmetry_1
_geom_bond_site_symmetry_2
_geom_bond_publ_flag
S1 C2 1.710(6) . . yes
S1 C5 1.715(10) . . yes
O20 C13 1.360(6) . . yes
O20 C21 1.442(5) . . yes
O22 C16 1.361(6) . . yes
O22 C23 1.444(5) . . yes
N11 C12 1.464(7) . . yes
N11 C16 1.263(6) . . yes
N14 C13 1.257(6) . . yes
N14 C15 1.461(7) . . yes
C2 C2 1.378(6) . 2_554 no
C2 C4 1.468(9) . 2_554 no
C2 C6 1.504(7) . 2_554 no
C4 C5 1.379(14) . . no
C5 C7 1.506(12) . . no
C6 C15 1.533(6) . . no
C12 C13 1.506(6) . . no
C12 C17 1.529(6) . . no
C15 C16 1.503(6) . . no
C17 C18 1.521(8) . . no
C17 C19 1.525(6) . . no
C6 H6A 0.960(7) . . no
C6 H6B 0.960(6) . . no
C12 H12A 0.959(8) . . no
C15 H15A 0.961(8) . . no
C17 H17A 0.961(8) . . no
C18 H18A 0.960(8) . . no
C18 H18B 0.960(8) . . no
C18 H18C 0.960(9) . . no
C19 H19A 0.959(9) . . no
C19 H19B 0.959(6) . . no
C19 H19C 0.960(9) . . no
C21 H21A 0.961(9) . . no
C21 H21B 0.960(9) . . no
C21 H21C 0.960(9) . . no
C23 H23A 0.960(8) . . no
C23 H23B 0.960(7) . . no
C23 H23C 0.960(6) . . no

loop_
_geom_hbond_atom_site_label_D
_geom_hbond_atom_site_label_H
_geom_hbond_atom_site_label_A
_geom_hbond_distance_DH
_geom_hbond_distance_HA
_geom_hbond_distance_DA
_geom_hbond_angle_DHA
_geom_hbond_site_symmetry_A
_geom_hbond_publ_flag
C6 H6A O22 0.960(7) 2.572(6) 3.384(6) 142.4(5) 2_554 yes
C19 H19C N11 0.960(9) 2.588(6) 2.914(7) 100.1(4) . yes

loop_
_geom_torsion_atom_site_label_1
_geom_torsion_atom_site_label_2
_geom_torsion_atom_site_label_3
_geom_torsion_atom_site_label_4
_geom_torsion
_geom_torsion_site_symmetry_1
_geom_torsion_site_symmetry_2
_geom_torsion_site_symmetry_3
_geom_torsion_site_symmetry_4
_geom_torsion_publ_flag
C5 S1 C2 C2 1.3(5) . . . 2_554 no
C5 S1 C2 C4 -126(5) . . . 2_554 no
C5 S1 C2 C6 -179.3(5) . . . 2_554 no
C2 S1 C5 C4 -5.1(12) . . . . no
C2 S1 C5 C7 179.2(10) . . . . no
C21 O20 C13 N14 -0.6(7) . . . . no
C21 O20 C13 C12 178.4(4) . . . . no
C23 O22 C16 C15 174.8(4) . . . . no
C23 O22 C16 N11 -4.9(7) . . . . no
C16 N11 C12 C13 7.7(6) . . . . no
C16 N11 C12 C17 134.5(5) . . . . no
C12 N11 C16 O22 -178.8(4) . . . . no
C12 N11 C16 C15 1.6(7) . . . . no
C13 N14 C15 C16 11.3(6) . . . . no
C13 N14 C15 C6 -113.4(5) . . . . no
C15 N14 C13 C12 -2.6(8) . . . . no
C15 N14 C13 O20 176.3(4) . . . . no
S1 C2 C2 C6 174.5(4) . . 2_554 . no
S1 C2 C6 C15 -72.5(5) . . 2_554 2_554 no
C4 C2 C2 C4 11.6(14) 2_554 . 2_554 . no
S1 C2 C2 S1 -6.0(4) . . 2_554 2_554 no
C6 C2 C2 C4 -176.7(10) 2_554 . 2_554 . no
S1 C2 C4 C5 49(4) . . 2_554 2_554 no
S1 C2 C2 C4 2.8(10) . . 2_554 . no
C4 C2 C2 C6 -176.7(10) 2_554 . 2_554 . no
C6 C2 C2 C6 -4.9(7) 2_554 . 2_554 . no
C2 C4 C5 C7 -177.5(12) 2_554 . . . no
C2 C4 C5 S1 7.3(19) 2_554 . . . no
C2 C6 C15 C16 -56.5(6) 2_554 . . . no
C2 C6 C15 N14 69.8(5) 2_554 . . . no
N11 C12 C13 O20 173.5(4) . . . . no
N11 C12 C13 N14 -7.6(7) . . . . no
C17 C12 C13 O20 47.7(6) . . . . no
C13 C12 C17 C19 -175.8(5) . . . . no
C13 C12 C17 C18 60.6(6) . . . . no
C17 C12 C13 N14 -133.4(6) . . . . no
N11 C12 C17 C18 -66.4(5) . . . . no
N11 C12 C17 C19 57.2(6) . . . . no
N14 C15 C16 N11 -11.7(7) . . . . no
C6 C15 C16 O22 -66.9(6) . . . . no
C6 C15 C16 N11 112.8(6) . . . . no
N14 C15 C16 O22 168.7(4) . . . . no
